data_1548944
loop_
_publ_author_name
'Giri, Sovan Sundar'
'Liu, Rai-Shung'

_publ_section_title
;
 Gold-catalyzed [4+3]- and [4+2]-annulations of 3-en-1-ynamides with
 isoxazoles <i>via</i> novel 6\p-electrocyclizations of 3-azahepta trienyl
 cations.
;
_journal_issue 11
_journal_name_full 'Chemical science'
_journal_page_first 2991
_journal_page_last 2995
_journal_paper_doi 10.1039/c8sc00232k
_journal_volume 9
_journal_year 2018
_chemical_formula_moiety 'C28 H26 N2 O3 S'
_chemical_formula_sum 'C28 H26 N2 O3 S'
_chemical_formula_weight 470.57
_space_group_IT_number 14
_space_group_name_Hall '-P 2ybc'
_space_group_name_H-M_alt 'P 1 21/c 1'
_symmetry_cell_setting monoclinic
_symmetry_space_group_name_Hall '-P 2ybc'
_symmetry_space_group_name_H-M 'P 1 21/c 1'
_atom_sites_solution_hydrogens geom
_atom_sites_solution_primary direct
_atom_sites_solution_secondary difmap
_audit_creation_method SHELXL-97
_audit_update_record
;
2017-12-06 deposited with the CCDC.
2018-02-19 downloaded from the CCDC.
;
_cell_angle_alpha 90.00
_cell_angle_beta 104.4910(10)
_cell_angle_gamma 90.00
_cell_formula_units_Z 4
_cell_length_a 13.9904(6)
_cell_length_b 8.4064(3)
_cell_length_c 21.3600(9)
_cell_measurement_reflns_used 9890
_cell_measurement_temperature 200(2)
_cell_measurement_theta_max 25.004
_cell_measurement_theta_min 2.615
_cell_volume 2432.21(17)
_computing_molecular_graphics 'Ortep-3 for Windows (Farrugia, 1997)'
_computing_publication_material 'WinGX publication routines (Farrugia, 1999)'
_computing_structure_refinement 'SHELXL-97 (Sheldrick, 1997)'
_computing_structure_solution 'SHELXS-86 (Sheldrick, 1986)'
_diffrn_ambient_temperature 200(2)
_diffrn_measured_fraction_theta_full 0.997
_diffrn_measured_fraction_theta_max 0.997
_diffrn_measurement_device_type 'D8 Venture'
_diffrn_radiation_monochromator graphite
_diffrn_radiation_source 'fine-focus sealed tube'
_diffrn_radiation_type MoK\a
_diffrn_radiation_wavelength 0.71073
_diffrn_reflns_av_R_equivalents 0.0544
_diffrn_reflns_av_sigmaI/netI 0.0263
_diffrn_reflns_limit_h_max 16
_diffrn_reflns_limit_h_min -16
_diffrn_reflns_limit_k_max 10
_diffrn_reflns_limit_k_min -10
_diffrn_reflns_limit_l_max 25
_diffrn_reflns_limit_l_min -25
_diffrn_reflns_number 39822
_diffrn_reflns_theta_full 25.03
_diffrn_reflns_theta_max 25.03
_diffrn_reflns_theta_min 2.62
_exptl_absorpt_coefficient_mu 0.166
_exptl_absorpt_correction_T_max 0.9885
_exptl_absorpt_correction_T_min 0.9043
_exptl_absorpt_correction_type multi-scan
_exptl_absorpt_process_details SADABS
_exptl_crystal_colour colorless
_exptl_crystal_density_diffrn 1.285
_exptl_crystal_density_method 'not measured'
_exptl_crystal_description prism
_exptl_crystal_F_000 992
_exptl_crystal_size_max 0.62
_exptl_crystal_size_mid 0.14
_exptl_crystal_size_min 0.07
_refine_diff_density_max 0.138
_refine_diff_density_min -0.330
_refine_diff_density_rms 0.040
_refine_ls_extinction_method none
_refine_ls_goodness_of_fit_ref 1.064
_refine_ls_hydrogen_treatment constr
_refine_ls_matrix_type full
_refine_ls_number_parameters 310
_refine_ls_number_reflns 4281
_refine_ls_number_restraints 0
_refine_ls_restrained_S_all 1.064
_refine_ls_R_factor_all 0.0610
_refine_ls_R_factor_gt 0.0398
_refine_ls_shift/su_max 0.001
_refine_ls_shift/su_mean 0.000
_refine_ls_structure_factor_coef Fsqd
_refine_ls_weighting_details 'calc w=1/[\s^2^(Fo^2^)+(0.0494P)^2^+0.9247P] where P=(Fo^2^+2Fc^2^)/3'
_refine_ls_weighting_scheme calc
_refine_ls_wR_factor_gt 0.0960
_refine_ls_wR_factor_ref 0.1141
_reflns_number_gt 3231
_reflns_number_total 4281
_reflns_threshold_expression >2sigma(I)
_cod_data_source_file c8sc00232k2.cif
_cod_data_source_block d19363
_cod_depositor_comments 'Adding full bibliography for 1548943--1548948.cif.'
_cod_original_sg_symbol_H-M 'P 21/c'
_cod_database_code 1548944

loop_
_symmetry_equiv_pos_as_xyz
'x, y, z'
'-x, y+1/2, -z+1/2'
'-x, -y, -z'
'x, -y-1/2, z-1/2'

loop_
_atom_site_label
_atom_site_type_symbol
_atom_site_fract_x
_atom_site_fract_y
_atom_site_fract_z
_atom_site_U_iso_or_equiv
_atom_site_adp_type
_atom_site_occupancy
_atom_site_symmetry_multiplicity
_atom_site_calc_flag
_atom_site_refinement_flags
C1 C 0.15884(13) 0.7592(2) 0.52800(9) 0.0431(5) Uani 1 1 d .
C2 C 0.06212(14) 0.8075(3) 0.50573(10) 0.0509(5) Uani 1 1 d .
H2 H 0.0453 0.8882 0.4737 0.061 Uiso 1 1 calc R
C3 C -0.01035(15) 0.7374(3) 0.53035(11) 0.0532(6) Uani 1 1 d .
H3 H -0.0768 0.7716 0.5150 0.064 Uiso 1 1 calc R
C4 C 0.01127(15) 0.6197(2) 0.57639(10) 0.0481(5) Uani 1 1 d .
C5 C -0.06878(17) 0.5477(3) 0.60350(13) 0.0667(7) Uani 1 1 d .
H5A H -0.0578 0.5771 0.6491 0.100 Uiso 1 1 calc R
H5B H -0.0672 0.4316 0.5997 0.100 Uiso 1 1 calc R
H5C H -0.1333 0.5876 0.5793 0.100 Uiso 1 1 calc R
C6 C 0.10879(16) 0.5713(3) 0.59784(12) 0.0584(6) Uani 1 1 d .
H6 H 0.1253 0.4895 0.6294 0.070 Uiso 1 1 calc R
C7 C 0.18225(15) 0.6401(3) 0.57414(11) 0.0562(6) Uani 1 1 d .
H7 H 0.2487 0.6059 0.5895 0.067 Uiso 1 1 calc R
C8 C 0.26610(16) 1.0843(3) 0.57741(11) 0.0567(6) Uani 1 1 d .
H8A H 0.2190 1.0367 0.5990 0.085 Uiso 1 1 calc R
H8B H 0.2306 1.1510 0.5415 0.085 Uiso 1 1 calc R
H8C H 0.3136 1.1496 0.6084 0.085 Uiso 1 1 calc R
C9 C 0.40575(13) 0.8924(2) 0.59583(8) 0.0371(4) Uani 1 1 d .
C10 C 0.48561(13) 0.8526(2) 0.57200(9) 0.0397(4) Uani 1 1 d .
H10 H 0.4842 0.8719 0.5280 0.048 Uiso 1 1 calc R
C11 C 0.56750(13) 0.7847(2) 0.61286(9) 0.0377(4) Uani 1 1 d .
C12 C 0.65334(15) 0.7332(3) 0.58680(11) 0.0526(5) Uani 1 1 d .
H12A H 0.6391 0.7574 0.5405 0.079 Uiso 1 1 calc R
H12B H 0.6637 0.6185 0.5933 0.079 Uiso 1 1 calc R
H12C H 0.7130 0.7902 0.6096 0.079 Uiso 1 1 calc R
C13 C 0.56708(12) 0.7639(2) 0.67795(8) 0.0331(4) Uani 1 1 d .
C14 C 0.64882(12) 0.6707(2) 0.72180(9) 0.0376(4) Uani 1 1 d .
H14A H 0.6600 0.5730 0.6988 0.045 Uiso 1 1 calc R
H14B H 0.6262 0.6372 0.7602 0.045 Uiso 1 1 calc R
C15 C 0.74627(13) 0.7557(2) 0.74491(9) 0.0394(4) Uani 1 1 d .
C16 C 0.83591(13) 0.6570(2) 0.77123(9) 0.0388(4) Uani 1 1 d .
C17 C 0.92716(14) 0.7306(3) 0.78922(10) 0.0500(5) Uani 1 1 d .
H17 H 0.9317 0.8425 0.7842 0.060 Uiso 1 1 calc R
C18 C 1.01201(15) 0.6430(3) 0.81447(11) 0.0613(6) Uani 1 1 d .
H18 H 1.0744 0.6946 0.8264 0.074 Uiso 1 1 calc R
C19 C 1.00580(17) 0.4820(3) 0.82220(11) 0.0664(7) Uani 1 1 d .
H19 H 1.0637 0.4223 0.8404 0.080 Uiso 1 1 calc R
C20 C 0.91645(18) 0.4070(3) 0.80383(12) 0.0681(7) Uani 1 1 d .
H20 H 0.9128 0.2948 0.8083 0.082 Uiso 1 1 calc R
C21 C 0.83117(15) 0.4935(3) 0.77865(11) 0.0540(6) Uani 1 1 d .
H21 H 0.7693 0.4406 0.7664 0.065 Uiso 1 1 calc R
C22 C 0.48580(12) 0.8189(2) 0.69843(8) 0.0317(4) Uani 1 1 d .
C23 C 0.48136(12) 0.8142(2) 0.76765(8) 0.0325(4) Uani 1 1 d .
C24 C 0.55200(13) 0.8920(2) 0.81492(8) 0.0378(4) Uani 1 1 d .
H24 H 0.6066 0.9415 0.8039 0.045 Uiso 1 1 calc R
C25 C 0.54339(15) 0.8982(2) 0.87810(9) 0.0454(5) Uani 1 1 d .
H25 H 0.5912 0.9539 0.9100 0.055 Uiso 1 1 calc R
C26 C 0.46544(16) 0.8235(3) 0.89490(10) 0.0496(5) Uani 1 1 d .
H26 H 0.4593 0.8284 0.9382 0.059 Uiso 1 1 calc R
C27 C 0.39644(15) 0.7417(2) 0.84850(10) 0.0474(5) Uani 1 1 d .
H27 H 0.3439 0.6877 0.8602 0.057 Uiso 1 1 calc R
C28 C 0.40341(14) 0.7380(2) 0.78519(9) 0.0393(4) Uani 1 1 d .
H28 H 0.3549 0.6834 0.7534 0.047 Uiso 1 1 calc R
N1 N 0.31885(11) 0.9574(2) 0.55245(7) 0.0449(4) Uani 1 1 d .
N2 N 0.40424(10) 0.87962(17) 0.65759(7) 0.0343(3) Uani 1 1 d .
O1 O 0.20276(12) 0.9475(3) 0.44480(7) 0.0820(6) Uani 1 1 d .
O2 O 0.31328(11) 0.7179(2) 0.48402(8) 0.0713(5) Uani 1 1 d .
O3 O 0.75219(10) 0.90008(17) 0.74344(8) 0.0581(4) Uani 1 1 d .
S1 S 0.25114(4) 0.84385(8) 0.49596(2) 0.05433(19) Uani 1 1 d .

loop_
_atom_site_aniso_label
_atom_site_aniso_U_11
_atom_site_aniso_U_22
_atom_site_aniso_U_33
_atom_site_aniso_U_23
_atom_site_aniso_U_13
_atom_site_aniso_U_12
C1 0.0359(10) 0.0562(12) 0.0343(10) -0.0050(9) 0.0031(8) 0.0009(9)
C2 0.0424(11) 0.0581(13) 0.0468(12) 0.0033(10) 0.0008(9) 0.0088(10)
C3 0.0312(10) 0.0639(14) 0.0602(13) -0.0012(11) 0.0032(9) 0.0080(10)
C4 0.0399(11) 0.0482(12) 0.0552(12) -0.0084(10) 0.0101(9) 0.0005(9)
C5 0.0512(13) 0.0635(15) 0.0878(18) -0.0034(13) 0.0217(13) -0.0056(12)
C6 0.0486(12) 0.0591(14) 0.0675(15) 0.0143(12) 0.0146(11) 0.0108(11)
C7 0.0375(11) 0.0715(15) 0.0576(13) 0.0118(12) 0.0084(10) 0.0147(10)
C8 0.0441(12) 0.0565(13) 0.0608(14) 0.0044(11) -0.0032(10) 0.0117(10)
C9 0.0337(9) 0.0426(10) 0.0328(10) 0.0012(8) 0.0046(8) -0.0005(8)
C10 0.0400(10) 0.0487(11) 0.0316(9) 0.0012(8) 0.0114(8) -0.0017(9)
C11 0.0347(9) 0.0401(10) 0.0414(10) -0.0001(8) 0.0150(8) -0.0016(8)
C12 0.0469(12) 0.0641(14) 0.0536(13) 0.0014(11) 0.0253(10) 0.0060(10)
C13 0.0296(9) 0.0324(9) 0.0369(10) 0.0013(8) 0.0077(7) -0.0004(7)
C14 0.0323(9) 0.0377(10) 0.0441(11) 0.0051(8) 0.0122(8) 0.0035(8)
C15 0.0329(10) 0.0419(12) 0.0444(11) 0.0042(9) 0.0113(8) 0.0028(8)
C16 0.0323(10) 0.0504(11) 0.0341(10) 0.0047(9) 0.0088(8) 0.0055(8)
C17 0.0367(11) 0.0611(13) 0.0501(12) -0.0053(10) 0.0071(9) 0.0026(10)
C18 0.0329(11) 0.0849(18) 0.0590(14) -0.0104(13) -0.0016(10) 0.0076(11)
C19 0.0487(13) 0.0844(19) 0.0571(14) 0.0015(13) -0.0034(11) 0.0240(13)
C20 0.0597(15) 0.0626(15) 0.0750(17) 0.0208(13) 0.0035(12) 0.0210(13)
C21 0.0413(11) 0.0543(13) 0.0636(14) 0.0165(11) 0.0082(10) 0.0071(10)
C22 0.0291(9) 0.0317(9) 0.0338(9) 0.0011(7) 0.0068(7) 0.0002(7)
C23 0.0313(9) 0.0328(9) 0.0338(9) 0.0056(7) 0.0089(7) 0.0051(7)
C24 0.0361(10) 0.0412(10) 0.0355(10) 0.0049(8) 0.0080(8) 0.0006(8)
C25 0.0470(11) 0.0526(12) 0.0339(10) 0.0021(9) 0.0050(9) 0.0007(9)
C26 0.0585(13) 0.0593(13) 0.0344(10) 0.0081(10) 0.0182(10) 0.0056(11)
C27 0.0506(12) 0.0467(12) 0.0518(12) 0.0079(10) 0.0257(10) -0.0008(10)
C28 0.0383(10) 0.0386(10) 0.0434(11) 0.0002(8) 0.0148(8) -0.0012(8)
N1 0.0344(8) 0.0600(11) 0.0357(9) 0.0057(8) 0.0000(7) 0.0050(8)
N2 0.0299(8) 0.0404(8) 0.0318(8) 0.0017(7) 0.0062(6) 0.0007(6)
O1 0.0606(10) 0.1366(17) 0.0373(8) 0.0305(10) -0.0093(7) -0.0205(11)
O2 0.0510(9) 0.1112(14) 0.0567(10) -0.0363(10) 0.0225(8) -0.0093(9)
O3 0.0403(8) 0.0404(9) 0.0877(11) 0.0054(8) 0.0049(7) -0.0018(6)
S1 0.0418(3) 0.0886(4) 0.0298(3) -0.0008(3) 0.0038(2) -0.0069(3)

loop_
_atom_type_symbol
_atom_type_description
_atom_type_scat_dispersion_real
_atom_type_scat_dispersion_imag
_atom_type_scat_source
C C 0.0033 0.0016 'International Tables Vol C Tables 4.2.6.8 and 6.1.1.4'
H H 0.0000 0.0000 'International Tables Vol C Tables 4.2.6.8 and 6.1.1.4'
N N 0.0061 0.0033 'International Tables Vol C Tables 4.2.6.8 and 6.1.1.4'
O O 0.0106 0.0060 'International Tables Vol C Tables 4.2.6.8 and 6.1.1.4'
S S 0.1246 0.1234 'International Tables Vol C Tables 4.2.6.8 and 6.1.1.4'

loop_
_geom_angle_atom_site_label_1
_geom_angle_atom_site_label_2
_geom_angle_atom_site_label_3
_geom_angle
C2 C1 C7 119.7(2)
C2 C1 S1 120.01(16)
C7 C1 S1 120.27(15)
C1 C2 C3 119.5(2)
C1 C2 H2 120.3
C3 C2 H2 120.3
C4 C3 C2 121.80(19)
C4 C3 H3 119.1
C2 C3 H3 119.1
C3 C4 C6 118.0(2)
C3 C4 C5 120.77(19)
C6 C4 C5 121.2(2)
C4 C5 H5A 109.5
C4 C5 H5B 109.5
H5A C5 H5B 109.5
C4 C5 H5C 109.5
H5A C5 H5C 109.5
H5B C5 H5C 109.5
C7 C6 C4 121.1(2)
C7 C6 H6 119.4
C4 C6 H6 119.4
C6 C7 C1 119.89(19)
C6 C7 H7 120.1
C1 C7 H7 120.1
N1 C8 H8A 109.5
N1 C8 H8B 109.5
H8A C8 H8B 109.5
N1 C8 H8C 109.5
H8A C8 H8C 109.5
H8B C8 H8C 109.5
N2 C9 C10 124.20(16)
N2 C9 N1 116.67(15)
C10 C9 N1 119.08(16)
C11 C10 C9 119.23(17)
C11 C10 H10 120.4
C9 C10 H10 120.4
C10 C11 C13 118.04(16)
C10 C11 C12 119.85(17)
C13 C11 C12 122.11(17)
C11 C12 H12A 109.5
C11 C12 H12B 109.5
H12A C12 H12B 109.5
C11 C12 H12C 109.5
H12A C12 H12C 109.5
H12B C12 H12C 109.5
C22 C13 C11 118.38(16)
C22 C13 C14 121.98(16)
C11 C13 C14 119.39(15)
C13 C14 C15 116.16(15)
C13 C14 H14A 108.2
C15 C14 H14A 108.2
C13 C14 H14B 108.2
C15 C14 H14B 108.2
H14A C14 H14B 107.4
O3 C15 C16 120.55(17)
O3 C15 C14 121.72(17)
C16 C15 C14 117.72(16)
C17 C16 C21 118.61(18)
C17 C16 C15 119.06(18)
C21 C16 C15 122.33(17)
C16 C17 C18 120.7(2)
C16 C17 H17 119.6
C18 C17 H17 119.6
C19 C18 C17 119.9(2)
C19 C18 H18 120.1
C17 C18 H18 120.1
C20 C19 C18 120.2(2)
C20 C19 H19 119.9
C18 C19 H19 119.9
C19 C20 C21 120.4(2)
C19 C20 H20 119.8
C21 C20 H20 119.8
C20 C21 C16 120.2(2)
C20 C21 H21 119.9
C16 C21 H21 119.9
N2 C22 C13 123.06(15)
N2 C22 C23 114.27(14)
C13 C22 C23 122.67(15)
C24 C23 C28 118.92(16)
C24 C23 C22 120.57(15)
C28 C23 C22 120.43(16)
C25 C24 C23 120.44(17)
C25 C24 H24 119.8
C23 C24 H24 119.8
C26 C25 C24 120.18(19)
C26 C25 H25 119.9
C24 C25 H25 119.9
C25 C26 C27 119.69(18)
C25 C26 H26 120.2
C27 C26 H26 120.2
C28 C27 C26 120.41(18)
C28 C27 H27 119.8
C26 C27 H27 119.8
C27 C28 C23 120.31(18)
C27 C28 H28 119.8
C23 C28 H28 119.8
C9 N1 C8 117.51(15)
C9 N1 S1 119.42(14)
C8 N1 S1 116.02(13)
C9 N2 C22 116.79(15)
O1 S1 O2 120.46(11)
O1 S1 N1 106.46(11)
O2 S1 N1 107.26(9)
O1 S1 C1 106.94(10)
O2 S1 C1 107.92(11)
N1 S1 C1 107.15(9)

loop_
_geom_bond_atom_site_label_1
_geom_bond_atom_site_label_2
_geom_bond_distance
C1 C2 1.378(3)
C1 C7 1.385(3)
C1 S1 1.756(2)
C2 C3 1.385(3)
C2 H2 0.9500
C3 C4 1.374(3)
C3 H3 0.9500
C4 C6 1.387(3)
C4 C5 1.510(3)
C5 H5A 0.9800
C5 H5B 0.9800
C5 H5C 0.9800
C6 C7 1.381(3)
C6 H6 0.9500
C7 H7 0.9500
C8 N1 1.470(3)
C8 H8A 0.9800
C8 H8B 0.9800
C8 H8C 0.9800
C9 N2 1.329(2)
C9 C10 1.380(3)
C9 N1 1.440(2)
C10 C11 1.379(3)
C10 H10 0.9500
C11 C13 1.403(2)
C11 C12 1.508(2)
C12 H12A 0.9800
C12 H12B 0.9800
C12 H12C 0.9800
C13 C22 1.395(2)
C13 C14 1.504(2)
C14 C15 1.509(2)
C14 H14A 0.9900
C14 H14B 0.9900
C15 O3 1.217(2)
C15 C16 1.492(2)
C16 C17 1.384(3)
C16 C21 1.387(3)
C17 C18 1.387(3)
C17 H17 0.9500
C18 C19 1.369(4)
C18 H18 0.9500
C19 C20 1.367(4)
C19 H19 0.9500
C20 C21 1.386(3)
C20 H20 0.9500
C21 H21 0.9500
C22 N2 1.351(2)
C22 C23 1.496(2)
C23 C24 1.388(2)
C23 C28 1.394(2)
C24 C25 1.386(3)
C24 H24 0.9500
C25 C26 1.381(3)
C25 H25 0.9500
C26 C27 1.381(3)
C26 H26 0.9500
C27 C28 1.380(3)
C27 H27 0.9500
C28 H28 0.9500
N1 S1 1.6410(17)
O1 S1 1.4288(17)
O2 S1 1.4330(18)
